data_1512224
loop_
_publ_author_name
'Zhao, Qingyang'
'Li, Shengkun'
'Huang, Kexuan'
'Wang, Rui'
'Zhang, Xumu'

_publ_section_title
;
 A Novel Chiral Bisphosphine-Thiourea Ligand for Asymmetric Hydrogenation
 of \b,\b-Disubstituted Nitroalkenes.
;
_journal_issue 15
_journal_name_full 'Organic letters'
_journal_page_first 4014
_journal_page_last 4017
_journal_paper_doi 10.1021/ol401816y
_journal_volume 15
_journal_year 2013
_chemical_absolute_configuration ad
_chemical_formula_sum 'C45 H38 F6 Fe N2 O P2 S'
_chemical_formula_weight 886.62
_chemical_name_systematic
; 
 ? 
;
_space_group_IT_number 4
_symmetry_cell_setting monoclinic
_symmetry_space_group_name_Hall 'P 2yb'
_symmetry_space_group_name_H-M 'P 1 21 1'
_atom_sites_solution_hydrogens geom
_atom_sites_solution_primary direct
_atom_sites_solution_secondary difmap
_audit_creation_method SHELXL-97
_cell_angle_alpha 90.00
_cell_angle_beta 108.512(1)
_cell_angle_gamma 90.00
_cell_formula_units_Z 2
_cell_length_a 14.9276(8)
_cell_length_b 7.5419(4)
_cell_length_c 18.8462(10)
_cell_measurement_reflns_used 6147
_cell_measurement_temperature 100(2)
_cell_measurement_theta_max 30.46
_cell_measurement_theta_min 2.28
_cell_volume 2011.97(19)
_computing_cell_refinement 'Bruker SAINT'
_computing_data_collection 'Bruker APEX2'
_computing_data_reduction 'Bruker SAINT'
_computing_molecular_graphics 'Bruker SHELXTL'
_computing_publication_material 'Bruker SHELXTL'
_computing_structure_refinement 'SHELXL-97 (Sheldrick, 2008)'
_computing_structure_solution 'SHELXS-97 (Sheldrick, 2008)'
_diffrn_ambient_temperature 100(2)
_diffrn_measured_fraction_theta_full 0.997
_diffrn_measured_fraction_theta_max 0.997
_diffrn_measurement_device_type 'Bruker APEX-II CCD'
_diffrn_measurement_method '\f and \w scans'
_diffrn_radiation_monochromator graphite
_diffrn_radiation_source 'fine-focus sealed tube'
_diffrn_radiation_type MoK\a
_diffrn_radiation_wavelength 0.71073
_diffrn_reflns_av_R_equivalents 0.0337
_diffrn_reflns_av_sigmaI/netI 0.0592
_diffrn_reflns_limit_h_max 21
_diffrn_reflns_limit_h_min -21
_diffrn_reflns_limit_k_max 10
_diffrn_reflns_limit_k_min -10
_diffrn_reflns_limit_l_max 26
_diffrn_reflns_limit_l_min -26
_diffrn_reflns_number 24141
_diffrn_reflns_theta_full 30.53
_diffrn_reflns_theta_max 30.53
_diffrn_reflns_theta_min 2.10
_exptl_absorpt_coefficient_mu 0.573
_exptl_absorpt_correction_T_max 0.9241
_exptl_absorpt_correction_T_min 0.8560
_exptl_absorpt_correction_type multi-scan
_exptl_absorpt_process_details 'Bruker SAINT (SADABS)'
_exptl_crystal_colour yellow
_exptl_crystal_density_diffrn 1.464
_exptl_crystal_density_method 'not measured'
_exptl_crystal_description lathe
_exptl_crystal_F_000 912
_exptl_crystal_size_max 0.28
_exptl_crystal_size_mid 0.18
_exptl_crystal_size_min 0.14
_refine_diff_density_max 0.820
_refine_diff_density_min -0.365
_refine_diff_density_rms 0.091
_refine_ls_abs_structure_details 'Flack H D (1983), Acta Cryst. A39, 876-881'
_refine_ls_abs_structure_Flack 0.024(13)
_refine_ls_extinction_method none
_refine_ls_goodness_of_fit_ref 1.005
_refine_ls_hydrogen_treatment mixed
_refine_ls_matrix_type full
_refine_ls_number_parameters 536
_refine_ls_number_reflns 12082
_refine_ls_number_restraints 5
_refine_ls_restrained_S_all 1.005
_refine_ls_R_factor_all 0.0653
_refine_ls_R_factor_gt 0.0558
_refine_ls_shift/su_max 0.001
_refine_ls_shift/su_mean 0.000
_refine_ls_structure_factor_coef Fsqd
_refine_ls_weighting_details 'calc w=1/[\s^2^(Fo^2^)+(0.0600P)^2^+1.2000P] where P=(Fo^2^+2Fc^2^)/3'
_refine_ls_weighting_scheme calc
_refine_ls_wR_factor_gt 0.1176
_refine_ls_wR_factor_ref 0.1227
_reflns_number_gt 10662
_reflns_number_total 12082
_reflns_threshold_expression >2sigma(I)
_cod_data_source_file ol401816y_si_002.cif
_cod_data_source_block mol5-1
_cod_depositor_comments
;
The following automatic conversions were performed:

'_symmetry_cell_setting' value 'Monoclinic' changed to 'monoclinic'
according to /home/saulius/struct/CIF-dictionaries/cif_core.dic
dictionary named 'cif_core.dic' version 2.4.2 from 2011-04-26.

Automatic conversion script
Id: cif_fix_values 1891 2012-01-12 08:04:46Z andrius 
;
_cod_original_sg_symbol_H-M P2(1)
_cod_database_code 1512224

loop_
_symmetry_equiv_pos_as_xyz
'x, y, z'
'-x, y+1/2, -z'

loop_
_atom_site_label
_atom_site_type_symbol
_atom_site_fract_x
_atom_site_fract_y
_atom_site_fract_z
_atom_site_U_iso_or_equiv
_atom_site_adp_type
_atom_site_occupancy
_atom_site_symmetry_multiplicity
_atom_site_calc_flag
_atom_site_refinement_flags
Fe1 Fe 0.16958(3) 0.65307(5) 0.14987(2) 0.01487(9) Uani 1 1 d .
P1 P 0.41058(5) 0.72431(10) 0.21256(4) 0.01547(14) Uani 1 1 d .
P2 P -0.07277(5) 0.60372(10) 0.12512(4) 0.01814(15) Uani 1 1 d .
S1 S 0.49498(5) 0.64953(12) 0.43244(4) 0.02598(16) Uani 1 1 d .
N1 N 0.37600(17) 0.4124(3) 0.34748(14) 0.0183(5) Uani 1 1 d D
H1N H 0.359(2) 0.300(2) 0.3320(19) 0.022 Uiso 1 1 d D
N2 N 0.52341(17) 0.3094(3) 0.39937(13) 0.0174(5) Uani 1 1 d D
H2N H 0.492(2) 0.217(3) 0.3730(17) 0.021 Uiso 1 1 d D
F1 F 0.74737(15) -0.2042(3) 0.41510(14) 0.0375(5) Uani 1 1 d .
F2 F 0.78360(19) -0.0480(3) 0.33468(13) 0.0469(6) Uani 1 1 d .
F3 F 0.88385(14) -0.0849(3) 0.44408(14) 0.0448(6) Uani 1 1 d .
F4 F 0.8868(3) 0.4259(4) 0.62043(15) 0.0890(13) Uani 1 1 d .
F5 F 0.80811(17) 0.6485(4) 0.56402(15) 0.0587(7) Uani 1 1 d .
F6 F 0.91719(19) 0.5456(4) 0.53095(18) 0.0644(8) Uani 1 1 d .
C1 C 0.29686(19) 0.5357(4) 0.31764(15) 0.0158(5) Uani 1 1 d .
H1 H 0.3212 0.6595 0.3286 0.019 Uiso 1 1 calc R
C2 C 0.2213(2) 0.5057(5) 0.35522(18) 0.0253(7) Uani 1 1 d .
H2A H 0.1968 0.3846 0.3452 0.038 Uiso 1 1 calc R
H2B H 0.1696 0.5904 0.3353 0.038 Uiso 1 1 calc R
H2C H 0.2490 0.5230 0.4093 0.038 Uiso 1 1 calc R
C3 C 0.4639(2) 0.4512(4) 0.39179(15) 0.0167(5) Uani 1 1 d .
C4 C 0.62100(19) 0.2897(4) 0.43012(16) 0.0172(5) Uani 1 1 d .
C5 C 0.65858(19) 0.1346(4) 0.40939(15) 0.0187(5) Uani 1 1 d .
H5 H 0.6175 0.0496 0.3782 0.022 Uiso 1 1 calc R
C6 C 0.7556(2) 0.1048(4) 0.43423(16) 0.0195(6) Uani 1 1 d .
C7 C 0.8166(2) 0.2238(4) 0.48084(17) 0.0205(6) Uani 1 1 d .
H7 H 0.8828 0.2034 0.4977 0.025 Uiso 1 1 calc R
C8 C 0.7785(2) 0.3740(4) 0.50238(16) 0.0201(6) Uani 1 1 d .
C9 C 0.6829(2) 0.4098(4) 0.47813(16) 0.0194(6) Uani 1 1 d .
H9 H 0.6593 0.5147 0.4938 0.023 Uiso 1 1 calc R
C10 C 0.7928(2) -0.0577(5) 0.40742(18) 0.0252(7) Uani 1 1 d .
C11 C 0.8455(2) 0.4991(5) 0.5557(2) 0.0299(7) Uani 1 1 d .
C12 C 0.26221(19) 0.5101(4) 0.23404(15) 0.0149(5) Uani 1 1 d .
C13 C 0.30881(19) 0.5798(4) 0.18375(15) 0.0142(5) Uani 1 1 d .
C14 C 0.2605(2) 0.5108(4) 0.11075(16) 0.0180(5) Uani 1 1 d .
H14 H 0.2759 0.5350 0.0665 0.022 Uiso 1 1 calc R
C15 C 0.1857(2) 0.4000(4) 0.11566(17) 0.0202(6) Uani 1 1 d .
H15 H 0.1425 0.3375 0.0754 0.024 Uiso 1 1 calc R
C16 C 0.1869(2) 0.3991(4) 0.19126(17) 0.0182(6) Uani 1 1 d .
H16 H 0.1446 0.3352 0.2103 0.022 Uiso 1 1 calc R
C17 C 0.03267(19) 0.7314(4) 0.13194(16) 0.0178(5) Uani 1 1 d .
C18 C 0.0954(2) 0.8279(4) 0.19351(17) 0.0179(5) Uani 1 1 d .
H18 H 0.0933 0.8290 0.2434 0.022 Uiso 1 1 calc R
C19 C 0.1613(2) 0.9214(4) 0.1671(2) 0.0238(7) Uani 1 1 d .
H19 H 0.2110 0.9952 0.1962 0.029 Uiso 1 1 calc R
C20 C 0.1395(2) 0.8848(4) 0.08912(19) 0.0256(7) Uani 1 1 d .
H20 H 0.1719 0.9307 0.0572 0.031 Uiso 1 1 calc R
C21 C 0.0612(2) 0.7684(4) 0.06774(18) 0.0218(6) Uani 1 1 d .
H21 H 0.0323 0.7224 0.0189 0.026 Uiso 1 1 calc R
C22 C 0.4068(2) 0.8322(4) 0.12467(16) 0.0173(5) Uani 1 1 d .
C23 C 0.3640(2) 1.0002(4) 0.10947(18) 0.0219(6) Uani 1 1 d .
H23 H 0.3401 1.0549 0.1452 0.026 Uiso 1 1 calc R
C24 C 0.3562(2) 1.0868(4) 0.04286(19) 0.0258(7) Uani 1 1 d .
H24 H 0.3247 1.1978 0.0321 0.031 Uiso 1 1 calc R
C25 C 0.3945(2) 1.0112(5) -0.00801(18) 0.0246(7) Uani 1 1 d .
H25 H 0.3893 1.0704 -0.0537 0.030 Uiso 1 1 calc R
C26 C 0.4403(2) 0.8496(5) 0.00774(17) 0.0229(6) Uani 1 1 d .
H26 H 0.4686 0.7999 -0.0263 0.028 Uiso 1 1 calc R
C27 C 0.4449(2) 0.7595(4) 0.07337(17) 0.0202(6) Uani 1 1 d .
H27 H 0.4746 0.6467 0.0829 0.024 Uiso 1 1 calc R
C28 C 0.5075(2) 0.5663(4) 0.22639(16) 0.0188(6) Uani 1 1 d .
C29 C 0.4955(2) 0.3912(4) 0.20111(17) 0.0210(6) Uani 1 1 d .
H29 H 0.4337 0.3484 0.1758 0.025 Uiso 1 1 calc R
C30 C 0.5723(2) 0.2787(5) 0.21239(19) 0.0255(7) Uani 1 1 d .
H30 H 0.5631 0.1597 0.1950 0.031 Uiso 1 1 calc R
C31 C 0.6631(2) 0.3412(5) 0.24932(18) 0.0256(7) Uani 1 1 d .
H31 H 0.7160 0.2652 0.2565 0.031 Uiso 1 1 calc R
C32 C 0.6760(2) 0.5120(5) 0.27534(18) 0.0266(7) Uani 1 1 d .
H32 H 0.7379 0.5543 0.3006 0.032 Uiso 1 1 calc R
C33 C 0.5989(2) 0.6235(4) 0.26490(17) 0.0223(6) Uani 1 1 d .
H33 H 0.6085 0.7407 0.2843 0.027 Uiso 1 1 calc R
C34 C -0.15414(19) 0.7890(4) 0.12162(15) 0.0193(6) Uani 1 1 d .
C35 C -0.1437(2) 0.9537(4) 0.09187(17) 0.0219(6) Uani 1 1 d .
H35 H -0.0910 0.9748 0.0750 0.026 Uiso 1 1 calc R
C36 C -0.2093(2) 1.0873(5) 0.08661(18) 0.0287(7) Uani 1 1 d .
H36 H -0.2016 1.1987 0.0658 0.034 Uiso 1 1 calc R
C37 C -0.2859(2) 1.0594(5) 0.11145(18) 0.0303(8) Uani 1 1 d .
H37 H -0.3300 1.1519 0.1087 0.036 Uiso 1 1 calc R
C38 C -0.2977(2) 0.8962(5) 0.14029(19) 0.0302(8) Uani 1 1 d .
H38 H -0.3506 0.8764 0.1570 0.036 Uiso 1 1 calc R
C39 C -0.2331(2) 0.7601(5) 0.14512(18) 0.0252(7) Uani 1 1 d .
H39 H -0.2424 0.6476 0.1643 0.030 Uiso 1 1 calc R
C40 C -0.05343(19) 0.5238(4) 0.22092(17) 0.0188(6) Uani 1 1 d .
C41 C -0.0437(2) 0.3411(5) 0.2325(2) 0.0261(7) Uani 1 1 d .
H41 H -0.0447 0.2649 0.1921 0.031 Uiso 1 1 calc R
C42 C -0.0325(2) 0.2699(5) 0.3033(2) 0.0367(9) Uani 1 1 d .
H42 H -0.0258 0.1455 0.3109 0.044 Uiso 1 1 calc R
C43 C -0.0311(2) 0.3801(6) 0.3622(2) 0.0347(9) Uani 1 1 d .
H43 H -0.0234 0.3315 0.4103 0.042 Uiso 1 1 calc R
C44 C -0.0410(2) 0.5602(5) 0.35107(19) 0.0289(7) Uani 1 1 d .
H44 H -0.0399 0.6358 0.3917 0.035 Uiso 1 1 calc R
C45 C -0.05250(19) 0.6329(5) 0.28078(16) 0.0219(6) Uani 1 1 d .
H45 H -0.0598 0.7574 0.2736 0.026 Uiso 1 1 calc R
O1W O 0.39634(18) 1.0180(3) 0.33941(14) 0.0284(5) Uani 1 1 d D
H1W H 0.400(3) 0.965(6) 0.3793(14) 0.043 Uiso 1 1 d D
H2W H 0.405(3) 0.951(5) 0.3061(19) 0.043 Uiso 1 1 d D

loop_
_atom_site_aniso_label
_atom_site_aniso_U_11
_atom_site_aniso_U_22
_atom_site_aniso_U_33
_atom_site_aniso_U_23
_atom_site_aniso_U_13
_atom_site_aniso_U_12
Fe1 0.01278(16) 0.01405(17) 0.01816(18) 0.00125(16) 0.00546(13) 0.00213(16)
P1 0.0144(3) 0.0144(3) 0.0188(3) -0.0026(3) 0.0070(3) -0.0011(3)
P2 0.0151(3) 0.0194(4) 0.0188(3) -0.0020(3) 0.0039(3) 0.0009(3)
S1 0.0223(3) 0.0192(3) 0.0318(4) -0.0097(4) 0.0021(3) 0.0036(3)
N1 0.0175(11) 0.0174(12) 0.0181(11) -0.0009(9) 0.0030(9) 0.0042(9)
N2 0.0160(11) 0.0150(12) 0.0186(12) -0.0005(9) 0.0016(9) 0.0017(9)
F1 0.0346(11) 0.0199(10) 0.0577(14) -0.0036(10) 0.0143(10) 0.0021(9)
F2 0.0725(17) 0.0401(13) 0.0349(12) -0.0032(10) 0.0266(12) 0.0203(12)
F3 0.0188(10) 0.0412(13) 0.0651(15) -0.0226(12) 0.0003(10) 0.0094(9)
F4 0.134(3) 0.0494(17) 0.0362(14) 0.0093(13) -0.0398(17) -0.0431(19)
F5 0.0429(13) 0.0398(13) 0.0754(17) -0.0351(14) -0.0066(12) 0.0051(13)
F6 0.0427(15) 0.0679(19) 0.085(2) -0.0361(16) 0.0243(14) -0.0295(14)
C1 0.0154(12) 0.0140(12) 0.0190(13) 0.0002(10) 0.0068(10) 0.0039(10)
C2 0.0253(15) 0.0263(17) 0.0280(16) 0.0066(13) 0.0137(13) 0.0047(13)
C3 0.0202(13) 0.0165(13) 0.0141(12) 0.0003(10) 0.0063(10) 0.0003(10)
C4 0.0162(12) 0.0197(14) 0.0163(13) 0.0009(10) 0.0059(10) -0.0004(11)
C5 0.0209(12) 0.0160(14) 0.0182(12) -0.0014(11) 0.0047(10) 0.0002(11)
C6 0.0206(13) 0.0184(14) 0.0188(13) 0.0028(10) 0.0051(11) 0.0023(10)
C7 0.0153(13) 0.0226(14) 0.0223(14) 0.0020(12) 0.0042(11) 0.0016(11)
C8 0.0204(14) 0.0178(14) 0.0183(13) -0.0017(11) 0.0008(11) -0.0006(11)
C9 0.0219(14) 0.0184(14) 0.0182(13) -0.0013(11) 0.0065(11) 0.0029(11)
C10 0.0206(14) 0.0257(16) 0.0256(15) -0.0050(13) 0.0020(12) 0.0040(12)
C11 0.0244(16) 0.0227(17) 0.0326(18) -0.0042(14) -0.0050(13) -0.0020(13)
C12 0.0144(12) 0.0139(13) 0.0188(13) 0.0029(10) 0.0085(10) 0.0033(10)
C13 0.0116(11) 0.0150(12) 0.0171(12) 0.0005(10) 0.0062(10) 0.0010(9)
C14 0.0183(13) 0.0185(14) 0.0176(13) -0.0018(11) 0.0063(10) 0.0013(11)
C15 0.0193(14) 0.0158(14) 0.0232(14) -0.0030(11) 0.0035(11) 0.0008(11)
C16 0.0132(12) 0.0166(14) 0.0244(14) 0.0020(11) 0.0056(11) 0.0005(10)
C17 0.0132(12) 0.0203(13) 0.0197(13) 0.0009(11) 0.0051(10) 0.0040(11)
C18 0.0158(13) 0.0138(13) 0.0246(14) 0.0011(11) 0.0071(11) 0.0021(10)
C19 0.0193(14) 0.0155(14) 0.0379(18) 0.0005(13) 0.0109(13) 0.0024(11)
C20 0.0236(15) 0.0238(16) 0.0316(17) 0.0116(13) 0.0119(13) 0.0091(12)
C21 0.0186(13) 0.0242(16) 0.0219(14) 0.0047(12) 0.0054(11) 0.0061(11)
C22 0.0150(12) 0.0172(14) 0.0198(13) -0.0035(10) 0.0057(10) -0.0040(10)
C23 0.0224(14) 0.0132(13) 0.0328(16) -0.0036(12) 0.0127(12) -0.0020(11)
C24 0.0234(15) 0.0156(14) 0.0389(18) 0.0080(13) 0.0104(13) 0.0010(12)
C25 0.0179(14) 0.0277(17) 0.0269(16) 0.0109(13) 0.0050(12) -0.0018(12)
C26 0.0182(14) 0.0276(16) 0.0245(15) -0.0036(12) 0.0089(12) -0.0032(12)
C27 0.0170(13) 0.0189(15) 0.0250(15) 0.0018(11) 0.0070(11) 0.0017(10)
C28 0.0158(13) 0.0222(15) 0.0194(13) 0.0008(11) 0.0070(11) 0.0007(11)
C29 0.0150(13) 0.0225(15) 0.0266(15) -0.0005(12) 0.0080(11) 0.0007(11)
C30 0.0237(15) 0.0222(15) 0.0346(17) -0.0009(13) 0.0149(13) 0.0050(12)
C31 0.0195(14) 0.0341(18) 0.0261(15) 0.0031(13) 0.0114(12) 0.0104(13)
C32 0.0155(14) 0.0351(18) 0.0268(16) -0.0012(14) 0.0035(12) 0.0009(13)
C33 0.0189(13) 0.0224(17) 0.0243(14) -0.0030(11) 0.0050(11) -0.0011(11)
C34 0.0135(12) 0.0268(15) 0.0142(13) -0.0010(11) -0.0002(10) 0.0035(11)
C35 0.0192(14) 0.0281(16) 0.0178(13) 0.0028(11) 0.0049(11) 0.0044(12)
C36 0.0321(17) 0.0293(17) 0.0215(15) 0.0040(13) 0.0039(13) 0.0093(14)
C37 0.0281(17) 0.041(2) 0.0190(14) -0.0011(13) 0.0035(13) 0.0173(15)
C38 0.0157(14) 0.048(2) 0.0263(16) 0.0037(15) 0.0063(12) 0.0061(14)
C39 0.0153(13) 0.0328(19) 0.0251(15) 0.0016(13) 0.0032(11) 0.0023(12)
C40 0.0110(12) 0.0222(15) 0.0228(14) 0.0032(11) 0.0046(10) 0.0014(10)
C41 0.0177(14) 0.0245(16) 0.0343(17) -0.0004(13) 0.0057(13) 0.0000(12)
C42 0.0236(16) 0.033(2) 0.051(2) 0.0188(17) 0.0079(15) 0.0049(14)
C43 0.0219(16) 0.052(2) 0.0293(17) 0.0173(16) 0.0065(14) 0.0063(15)
C44 0.0192(14) 0.046(2) 0.0228(15) 0.0037(14) 0.0079(12) 0.0059(14)
C45 0.0163(12) 0.0260(17) 0.0220(13) 0.0045(12) 0.0044(10) 0.0052(12)
O1W 0.0344(13) 0.0201(12) 0.0307(13) -0.0036(10) 0.0102(11) 0.0001(10)

loop_
_atom_type_symbol
_atom_type_description
_atom_type_scat_dispersion_real
_atom_type_scat_dispersion_imag
_atom_type_scat_source
C C 0.0033 0.0016 'International Tables Vol C Tables 4.2.6.8 and 6.1.1.4'
H H 0.0000 0.0000 'International Tables Vol C Tables 4.2.6.8 and 6.1.1.4'
N N 0.0061 0.0033 'International Tables Vol C Tables 4.2.6.8 and 6.1.1.4'
F F 0.0171 0.0103 'International Tables Vol C Tables 4.2.6.8 and 6.1.1.4'
P P 0.1023 0.0942 'International Tables Vol C Tables 4.2.6.8 and 6.1.1.4'
S S 0.1246 0.1234 'International Tables Vol C Tables 4.2.6.8 and 6.1.1.4'
Fe Fe 0.3463 0.8444 'International Tables Vol C Tables 4.2.6.8 and 6.1.1.4'
O O 0.0106 0.0060 'International Tables Vol C Tables 4.2.6.8 and 6.1.1.4'

loop_
_geom_angle_atom_site_label_1
_geom_angle_atom_site_label_2
_geom_angle_atom_site_label_3
_geom_angle
C14 Fe1 C21 114.03(12)
C14 Fe1 C13 41.02(11)
C21 Fe1 C13 146.32(12)
C14 Fe1 C12 68.93(11)
C21 Fe1 C12 170.88(12)
C13 Fe1 C12 41.20(10)
C14 Fe1 C17 146.50(12)
C21 Fe1 C17 40.93(12)
C13 Fe1 C17 171.77(11)
C12 Fe1 C17 132.21(11)
C14 Fe1 C16 68.21(12)
C21 Fe1 C16 131.19(12)
C13 Fe1 C16 68.69(11)
C12 Fe1 C16 40.74(11)
C17 Fe1 C16 109.30(12)
C14 Fe1 C15 40.58(12)
C21 Fe1 C15 107.54(13)
C13 Fe1 C15 68.78(12)
C12 Fe1 C15 68.67(12)
C17 Fe1 C15 115.25(12)
C16 Fe1 C15 40.44(12)
C14 Fe1 C18 170.45(12)
C21 Fe1 C18 68.42(12)
C13 Fe1 C18 132.18(11)
C12 Fe1 C18 110.18(11)
C17 Fe1 C18 40.97(11)
C16 Fe1 C18 117.75(12)
C15 Fe1 C18 148.70(12)
C14 Fe1 C19 130.79(13)
C21 Fe1 C19 68.17(13)
C13 Fe1 C19 108.80(12)
C12 Fe1 C19 117.06(12)
C17 Fe1 C19 68.64(13)
C16 Fe1 C19 149.71(13)
C15 Fe1 C19 169.07(13)
C18 Fe1 C19 40.46(12)
C14 Fe1 C20 107.34(13)
C21 Fe1 C20 40.32(13)
C13 Fe1 C20 115.04(12)
C12 Fe1 C20 148.38(13)
C17 Fe1 C20 68.50(13)
C16 Fe1 C20 169.07(13)
C15 Fe1 C20 129.87(13)
C18 Fe1 C20 68.14(12)
C19 Fe1 C20 40.54(14)
C13 P1 C28 101.61(13)
C13 P1 C22 102.40(13)
C28 P1 C22 102.39(13)
C17 P2 C40 104.02(13)
C17 P2 C34 98.48(14)
C40 P2 C34 100.39(13)
C3 N1 C1 127.4(3)
C3 N1 H1N 121(2)
C1 N1 H1N 111(2)
C3 N2 C4 133.2(3)
C3 N2 H2N 110(2)
C4 N2 H2N 116(2)
N1 C1 C12 106.7(2)
N1 C1 C2 110.6(2)
C12 C1 C2 114.0(2)
N1 C1 H1 108.5
C12 C1 H1 108.5
C2 C1 H1 108.5
C1 C2 H2A 109.5
C1 C2 H2B 109.5
H2A C2 H2B 109.5
C1 C2 H2C 109.5
H2A C2 H2C 109.5
H2B C2 H2C 109.5
N1 C3 N2 111.6(3)
N1 C3 S1 123.5(2)
N2 C3 S1 125.0(2)
N2 C4 C9 126.0(3)
N2 C4 C5 115.4(3)
C9 C4 C5 118.6(3)
C6 C5 C4 120.4(3)
C6 C5 H5 119.8
C4 C5 H5 119.8
C7 C6 C5 121.0(3)
C7 C6 C10 120.5(3)
C5 C6 C10 118.4(3)
C6 C7 C8 118.0(3)
C6 C7 H7 121.0
C8 C7 H7 121.0
C9 C8 C7 122.7(3)
C9 C8 C11 119.8(3)
C7 C8 C11 117.5(3)
C8 C9 C4 119.2(3)
C8 C9 H9 120.4
C4 C9 H9 120.4
F1 C10 F3 106.7(3)
F1 C10 F2 105.5(3)
F3 C10 F2 107.2(3)
F1 C10 C6 112.8(3)
F3 C10 C6 112.2(3)
F2 C10 C6 111.9(3)
F5 C11 F4 110.5(3)
F5 C11 F6 103.8(3)
F4 C11 F6 104.1(3)
F5 C11 C8 114.1(3)
F4 C11 C8 112.1(3)
F6 C11 C8 111.5(3)
C16 C12 C13 107.5(2)
C16 C12 C1 127.8(3)
C13 C12 C1 124.3(2)
C16 C12 Fe1 69.80(16)
C13 C12 Fe1 69.33(15)
C1 C12 Fe1 131.73(19)
C14 C13 C12 107.3(2)
C14 C13 P1 128.8(2)
C12 C13 P1 123.9(2)
C14 C13 Fe1 69.34(16)
C12 C13 Fe1 69.47(15)
P1 C13 Fe1 127.17(15)
C15 C14 C13 108.5(3)
C15 C14 Fe1 70.10(17)
C13 C14 Fe1 69.64(16)
C15 C14 H14 125.7
C13 C14 H14 125.7
Fe1 C14 H14 126.1
C16 C15 C14 108.0(3)
C16 C15 Fe1 69.79(17)
C14 C15 Fe1 69.32(17)
C16 C15 H15 126.0
C14 C15 H15 126.0
Fe1 C15 H15 126.4
C15 C16 C12 108.7(3)
C15 C16 Fe1 69.78(17)
C12 C16 Fe1 69.46(16)
C15 C16 H16 125.6
C12 C16 H16 125.6
Fe1 C16 H16 126.7
C21 C17 C18 107.0(3)
C21 C17 P2 121.8(2)
C18 C17 P2 130.9(2)
C21 C17 Fe1 69.35(16)
C18 C17 Fe1 69.67(16)
P2 C17 Fe1 130.97(17)
C19 C18 C17 108.3(3)
C19 C18 Fe1 69.98(17)
C17 C18 Fe1 69.36(16)
C19 C18 H18 125.9
C17 C18 H18 125.9
Fe1 C18 H18 126.4
C18 C19 C20 107.9(3)
C18 C19 Fe1 69.56(18)
C20 C19 Fe1 69.73(18)
C18 C19 H19 126.0
C20 C19 H19 126.0
Fe1 C19 H19 126.2
C21 C20 C19 108.1(3)
C21 C20 Fe1 69.28(18)
C19 C20 Fe1 69.73(18)
C21 C20 H20 126.0
C19 C20 H20 126.0
Fe1 C20 H20 126.6
C20 C21 C17 108.7(3)
C20 C21 Fe1 70.40(17)
C17 C21 Fe1 69.72(16)
C20 C21 H21 125.6
C17 C21 H21 125.6
Fe1 C21 H21 125.8
C27 C22 C23 118.5(3)
C27 C22 P1 123.8(2)
C23 C22 P1 117.8(2)
C24 C23 C22 120.7(3)
C24 C23 H23 119.7
C22 C23 H23 119.7
C25 C24 C23 119.9(3)
C25 C24 H24 120.0
C23 C24 H24 120.0
C26 C25 C24 119.9(3)
C26 C25 H25 120.1
C24 C25 H25 120.1
C25 C26 C27 120.1(3)
C25 C26 H26 119.9
C27 C26 H26 119.9
C22 C27 C26 120.8(3)
C22 C27 H27 119.6
C26 C27 H27 119.6
C33 C28 C29 117.9(3)
C33 C28 P1 118.1(2)
C29 C28 P1 123.9(2)
C30 C29 C28 121.1(3)
C30 C29 H29 119.5
C28 C29 H29 119.5
C29 C30 C31 119.6(3)
C29 C30 H30 120.2
C31 C30 H30 120.2
C32 C31 C30 120.1(3)
C32 C31 H31 120.0
C30 C31 H31 120.0
C31 C32 C33 120.1(3)
C31 C32 H32 119.9
C33 C32 H32 119.9
C32 C33 C28 121.1(3)
C32 C33 H33 119.4
C28 C33 H33 119.4
C35 C34 C39 118.7(3)
C35 C34 P2 122.4(2)
C39 C34 P2 118.8(2)
C36 C35 C34 120.7(3)
C36 C35 H35 119.7
C34 C35 H35 119.7
C37 C36 C35 120.4(3)
C37 C36 H36 119.8
C35 C36 H36 119.8
C38 C37 C36 119.5(3)
C38 C37 H37 120.2
C36 C37 H37 120.2
C37 C38 C39 120.7(3)
C37 C38 H38 119.7
C39 C38 H38 119.7
C38 C39 C34 120.0(3)
C38 C39 H39 120.0
C34 C39 H39 120.0
C45 C40 C41 118.9(3)
C45 C40 P2 124.1(2)
C41 C40 P2 117.0(2)
C40 C41 C42 120.2(3)
C40 C41 H41 119.9
C42 C41 H41 119.9
C43 C42 C41 120.2(4)
C43 C42 H42 119.9
C41 C42 H42 119.9
C44 C43 C42 119.8(3)
C44 C43 H43 120.1
C42 C43 H43 120.1
C43 C44 C45 120.6(3)
C43 C44 H44 119.7
C45 C44 H44 119.7
C40 C45 C44 120.3(3)
C40 C45 H45 119.9
C44 C45 H45 119.9
H1W O1W H2W 113(5)

loop_
_geom_bond_atom_site_label_1
_geom_bond_atom_site_label_2
_geom_bond_distance
Fe1 C14 2.043(3)
Fe1 C21 2.045(3)
Fe1 C13 2.047(3)
Fe1 C12 2.049(3)
Fe1 C17 2.050(3)
Fe1 C16 2.053(3)
Fe1 C15 2.053(3)
Fe1 C18 2.054(3)
Fe1 C19 2.059(3)
Fe1 C20 2.060(3)
P1 C13 1.807(3)
P1 C28 1.828(3)
P1 C22 1.830(3)
P2 C17 1.815(3)
P2 C40 1.837(3)
P2 C34 1.839(3)
S1 C3 1.677(3)
N1 C3 1.345(4)
N1 C1 1.468(4)
N1 H1N 0.908(10)
N2 C3 1.369(4)
N2 C4 1.394(4)
N2 H2N 0.900(10)
F1 C10 1.328(4)
F2 C10 1.336(4)
F3 C10 1.331(4)
F4 C11 1.303(4)
F5 C11 1.289(4)
F6 C11 1.342(5)
C1 C12 1.506(4)
C1 C2 1.527(4)
C1 H1 1.0000
C2 H2A 0.9800
C2 H2B 0.9800
C2 H2C 0.9800
C4 C9 1.401(4)
C4 C5 1.405(4)
C5 C6 1.392(4)
C5 H5 0.9500
C6 C7 1.378(4)
C6 C10 1.498(4)
C7 C8 1.385(4)
C7 H7 0.9500
C8 C9 1.380(4)
C8 C11 1.503(4)
C9 H9 0.9500
C12 C16 1.428(4)
C12 C13 1.441(4)
C13 C14 1.433(4)
C14 C15 1.421(4)
C14 H14 0.9500
C15 C16 1.419(4)
C15 H15 0.9500
C16 H16 0.9500
C17 C21 1.432(4)
C17 C18 1.436(4)
C18 C19 1.422(4)
C18 H18 0.9500
C19 C20 1.427(5)
C19 H19 0.9500
C20 C21 1.414(5)
C20 H20 0.9500
C21 H21 0.9500
C22 C27 1.381(4)
C22 C23 1.407(4)
C23 C24 1.387(5)
C23 H23 0.9500
C24 C25 1.385(5)
C24 H24 0.9500
C25 C26 1.383(5)
C25 H25 0.9500
C26 C27 1.394(4)
C26 H26 0.9500
C27 H27 0.9500
C28 C33 1.395(4)
C28 C29 1.396(4)
C29 C30 1.388(4)
C29 H29 0.9500
C30 C31 1.394(5)
C30 H30 0.9500
C31 C32 1.371(5)
C31 H31 0.9500
C32 C33 1.389(4)
C32 H32 0.9500
C33 H33 0.9500
C34 C35 1.392(5)
C34 C39 1.401(4)
C35 C36 1.387(4)
C35 H35 0.9500
C36 C37 1.382(5)
C36 H36 0.9500
C37 C38 1.380(6)
C37 H37 0.9500
C38 C39 1.392(5)
C38 H38 0.9500
C39 H39 0.9500
C40 C45 1.393(4)
C40 C41 1.396(5)
C41 C42 1.398(5)
C41 H41 0.9500
C42 C43 1.382(6)
C42 H42 0.9500
C43 C44 1.376(6)
C43 H43 0.9500
C44 C45 1.393(4)
C44 H44 0.9500
C45 H45 0.9500
O1W H1W 0.837(10)
O1W H2W 0.847(10)

loop_
_geom_hbond_atom_site_label_D
_geom_hbond_atom_site_label_H
_geom_hbond_atom_site_label_A
_geom_hbond_distance_DH
_geom_hbond_distance_HA
_geom_hbond_distance_DA
_geom_hbond_angle_DHA
_geom_hbond_site_symmetry_A
N1 H1N O1W 0.908(10) 2.19(2) 2.999(4) 148(3) 1_545
N2 H2N O1W 0.900(10) 2.026(15) 2.888(4) 160(3) 1_545
O1W H1W S1 0.837(10) 2.79(4) 3.365(3) 128(4) .

loop_
_geom_torsion_atom_site_label_1
_geom_torsion_atom_site_label_2
_geom_torsion_atom_site_label_3
_geom_torsion_atom_site_label_4
_geom_torsion
C3 N1 C1 C12 125.9(3)
C3 N1 C1 C2 -109.6(3)
C1 N1 C3 N2 -170.5(3)
C1 N1 C3 S1 9.7(4)
C4 N2 C3 N1 170.1(3)
C4 N2 C3 S1 -10.2(5)
C3 N2 C4 C9 16.0(5)
C3 N2 C4 C5 -163.3(3)
N2 C4 C5 C6 177.3(3)
C9 C4 C5 C6 -2.1(4)
C4 C5 C6 C7 1.5(4)
C4 C5 C6 C10 -176.8(3)
C5 C6 C7 C8 0.1(4)
C10 C6 C7 C8 178.4(3)
C6 C7 C8 C9 -1.1(5)
C6 C7 C8 C11 177.6(3)
C7 C8 C9 C4 0.4(5)
C11 C8 C9 C4 -178.3(3)
N2 C4 C9 C8 -178.2(3)
C5 C4 C9 C8 1.2(4)
C7 C6 C10 F1 132.1(3)
C5 C6 C10 F1 -49.5(4)
C7 C6 C10 F3 11.5(4)
C5 C6 C10 F3 -170.1(3)
C7 C6 C10 F2 -109.0(3)
C5 C6 C10 F2 69.3(4)
C9 C8 C11 F5 -11.7(5)
C7 C8 C11 F5 169.5(3)
C9 C8 C11 F4 114.9(4)
C7 C8 C11 F4 -63.9(5)
C9 C8 C11 F6 -128.9(3)
C7 C8 C11 F6 52.4(4)
N1 C1 C12 C16 94.7(3)
C2 C1 C12 C16 -27.7(4)
N1 C1 C12 C13 -77.1(3)
C2 C1 C12 C13 160.5(3)
N1 C1 C12 Fe1 -169.2(2)
C2 C1 C12 Fe1 68.4(3)
C14 Fe1 C12 C16 -80.67(18)
C21 Fe1 C12 C16 30.0(8)
C13 Fe1 C12 C16 -118.7(2)
C17 Fe1 C12 C16 68.3(2)
C15 Fe1 C12 C16 -37.00(18)
C18 Fe1 C12 C16 109.49(18)
C19 Fe1 C12 C16 153.22(17)
C20 Fe1 C12 C16 -169.7(2)
C14 Fe1 C12 C13 38.06(16)
C21 Fe1 C12 C13 148.7(7)
C17 Fe1 C12 C13 -172.95(17)
C16 Fe1 C12 C13 118.7(2)
C15 Fe1 C12 C13 81.73(17)
C18 Fe1 C12 C13 -131.78(16)
C19 Fe1 C12 C13 -88.05(18)
C20 Fe1 C12 C13 -51.0(3)
C14 Fe1 C12 C1 156.2(3)
C21 Fe1 C12 C1 -93.1(8)
C13 Fe1 C12 C1 118.1(3)
C17 Fe1 C12 C1 -54.8(3)
C16 Fe1 C12 C1 -123.2(3)
C15 Fe1 C12 C1 -160.2(3)
C18 Fe1 C12 C1 -13.7(3)
C19 Fe1 C12 C1 30.1(3)
C20 Fe1 C12 C1 67.1(4)
C16 C12 C13 C14 0.4(3)
C1 C12 C13 C14 173.6(3)
Fe1 C12 C13 C14 -59.22(19)
C16 C12 C13 P1 -178.7(2)
C1 C12 C13 P1 -5.4(4)
Fe1 C12 C13 P1 121.7(2)
C16 C12 C13 Fe1 59.63(19)
C1 C12 C13 Fe1 -127.1(3)
C28 P1 C13 C14 -83.1(3)
C22 P1 C13 C14 22.5(3)
C28 P1 C13 C12 95.8(2)
C22 P1 C13 C12 -158.6(2)
C28 P1 C13 Fe1 -175.44(17)
C22 P1 C13 Fe1 -69.8(2)
C21 Fe1 C13 C14 -52.7(3)
C12 Fe1 C13 C14 118.8(2)
C17 Fe1 C13 C14 158.2(8)
C16 Fe1 C13 C14 80.88(19)
C15 Fe1 C13 C14 37.34(18)
C18 Fe1 C13 C14 -170.39(18)
C19 Fe1 C13 C14 -131.31(18)
C20 Fe1 C13 C14 -87.9(2)
C14 Fe1 C13 C12 -118.8(2)
C21 Fe1 C13 C12 -171.5(2)
C17 Fe1 C13 C12 39.4(9)
C16 Fe1 C13 C12 -37.90(17)
C15 Fe1 C13 C12 -81.44(18)
C18 Fe1 C13 C12 70.8(2)
C19 Fe1 C13 C12 109.91(18)
C20 Fe1 C13 C12 153.28(17)
C14 Fe1 C13 P1 123.6(3)
C21 Fe1 C13 P1 70.9(3)
C12 Fe1 C13 P1 -117.6(2)
C17 Fe1 C13 P1 -78.2(9)
C16 Fe1 C13 P1 -155.5(2)
C15 Fe1 C13 P1 161.0(2)
C18 Fe1 C13 P1 -46.8(2)
C19 Fe1 C13 P1 -7.7(2)
C20 Fe1 C13 P1 35.7(2)
C12 C13 C14 C15 -0.2(3)
P1 C13 C14 C15 178.8(2)
Fe1 C13 C14 C15 -59.5(2)
C12 C13 C14 Fe1 59.31(18)
P1 C13 C14 Fe1 -121.7(2)
C21 Fe1 C14 C15 -89.2(2)
C13 Fe1 C14 C15 119.6(2)
C12 Fe1 C14 C15 81.41(19)
C17 Fe1 C14 C15 -54.8(3)
C16 Fe1 C14 C15 37.50(18)
C18 Fe1 C14 C15 167.8(7)
C19 Fe1 C14 C15 -170.45(19)
C20 Fe1 C14 C15 -131.90(19)
C21 Fe1 C14 C13 151.12(17)
C12 Fe1 C14 C13 -38.22(16)
C17 Fe1 C14 C13 -174.5(2)
C16 Fe1 C14 C13 -82.13(18)
C15 Fe1 C14 C13 -119.6(2)
C18 Fe1 C14 C13 48.2(8)
C19 Fe1 C14 C13 69.9(2)
C20 Fe1 C14 C13 108.47(18)
C13 C14 C15 C16 0.0(3)
Fe1 C14 C15 C16 -59.3(2)
C13 C14 C15 Fe1 59.2(2)
C14 Fe1 C15 C16 119.4(2)
C21 Fe1 C15 C16 -133.93(18)
C13 Fe1 C15 C16 81.63(18)
C12 Fe1 C15 C16 37.26(17)
C17 Fe1 C15 C16 -90.56(19)
C18 Fe1 C15 C16 -56.8(3)
C19 Fe1 C15 C16 160.9(6)
C20 Fe1 C15 C16 -172.86(18)
C21 Fe1 C15 C14 106.70(18)
C13 Fe1 C15 C14 -37.73(17)
C12 Fe1 C15 C14 -82.10(18)
C17 Fe1 C15 C14 150.07(17)
C16 Fe1 C15 C14 -119.4(2)
C18 Fe1 C15 C14 -176.1(2)
C19 Fe1 C15 C14 41.5(7)
C20 Fe1 C15 C14 67.8(2)
C14 C15 C16 C12 0.3(3)
Fe1 C15 C16 C12 -58.7(2)
C14 C15 C16 Fe1 59.0(2)
C13 C12 C16 C15 -0.4(3)
C1 C12 C16 C15 -173.4(3)
Fe1 C12 C16 C15 58.9(2)
C13 C12 C16 Fe1 -59.33(19)
C1 C12 C16 Fe1 127.7(3)
C14 Fe1 C16 C15 -37.63(17)
C21 Fe1 C16 C15 65.8(2)
C13 Fe1 C16 C15 -81.89(18)
C12 Fe1 C16 C15 -120.2(2)
C17 Fe1 C16 C15 106.62(18)
C18 Fe1 C16 C15 150.58(17)
C19 Fe1 C16 C15 -172.9(2)
C20 Fe1 C16 C15 30.2(7)
C14 Fe1 C16 C12 82.58(17)
C21 Fe1 C16 C12 -173.95(17)
C13 Fe1 C16 C12 38.32(16)
C17 Fe1 C16 C12 -133.18(16)
C15 Fe1 C16 C12 120.2(2)
C18 Fe1 C16 C12 -89.21(18)
C19 Fe1 C16 C12 -52.7(3)
C20 Fe1 C16 C12 150.4(6)
C40 P2 C17 C21 159.2(2)
C34 P2 C17 C21 -97.8(3)
C40 P2 C17 C18 -28.4(3)
C34 P2 C17 C18 74.6(3)
C40 P2 C17 Fe1 69.8(2)
C34 P2 C17 Fe1 172.83(19)
C14 Fe1 C17 C21 -52.0(3)
C13 Fe1 C17 C21 154.2(8)
C12 Fe1 C17 C21 -171.37(18)
C16 Fe1 C17 C21 -131.39(19)
C15 Fe1 C17 C21 -88.0(2)
C18 Fe1 C17 C21 118.2(3)
C19 Fe1 C17 C21 80.9(2)
C20 Fe1 C17 C21 37.19(19)
C14 Fe1 C17 C18 -170.1(2)
C21 Fe1 C17 C18 -118.2(3)
C13 Fe1 C17 C18 36.1(9)
C12 Fe1 C17 C18 70.5(2)
C16 Fe1 C17 C18 110.44(18)
C15 Fe1 C17 C18 153.85(17)
C19 Fe1 C17 C18 -37.28(18)
C20 Fe1 C17 C18 -80.98(19)
C14 Fe1 C17 P2 62.8(3)
C21 Fe1 C17 P2 114.8(3)
C13 Fe1 C17 P2 -91.0(9)
C12 Fe1 C17 P2 -56.6(3)
C16 Fe1 C17 P2 -16.6(2)
C15 Fe1 C17 P2 26.8(2)
C18 Fe1 C17 P2 -127.1(3)
C19 Fe1 C17 P2 -164.3(2)
C20 Fe1 C17 P2 152.0(2)
C21 C17 C18 C19 -0.2(3)
P2 C17 C18 C19 -173.5(2)
Fe1 C17 C18 C19 59.3(2)
C21 C17 C18 Fe1 -59.6(2)
P2 C17 C18 Fe1 127.2(3)
C14 Fe1 C18 C19 25.6(8)
C21 Fe1 C18 C19 -81.2(2)
C13 Fe1 C18 C19 66.9(2)
C12 Fe1 C18 C19 108.42(19)
C17 Fe1 C18 C19 -119.6(3)
C16 Fe1 C18 C19 152.46(19)
C15 Fe1 C18 C19 -169.7(2)
C20 Fe1 C18 C19 -37.69(19)
C14 Fe1 C18 C17 145.2(7)
C21 Fe1 C18 C17 38.40(18)
C13 Fe1 C18 C17 -173.47(17)
C12 Fe1 C18 C17 -131.96(17)
C16 Fe1 C18 C17 -87.91(19)
C15 Fe1 C18 C17 -50.1(3)
C19 Fe1 C18 C17 119.6(3)
C20 Fe1 C18 C17 81.94(19)
C17 C18 C19 C20 0.4(3)
Fe1 C18 C19 C20 59.4(2)
C17 C18 C19 Fe1 -59.0(2)
C14 Fe1 C19 C18 -174.57(18)
C21 Fe1 C19 C18 81.90(19)
C13 Fe1 C19 C18 -133.94(18)
C12 Fe1 C19 C18 -89.88(19)
C17 Fe1 C19 C18 37.73(17)
C16 Fe1 C19 C18 -54.2(3)
C15 Fe1 C19 C18 150.7(6)
C20 Fe1 C19 C18 119.2(3)
C14 Fe1 C19 C20 66.2(2)
C21 Fe1 C19 C20 -37.30(19)
C13 Fe1 C19 C20 106.85(19)
C12 Fe1 C19 C20 150.91(18)
C17 Fe1 C19 C20 -81.5(2)
C16 Fe1 C19 C20 -173.4(2)
C15 Fe1 C19 C20 31.5(7)
C18 Fe1 C19 C20 -119.2(3)
C18 C19 C20 C21 -0.4(3)
Fe1 C19 C20 C21 58.8(2)
C18 C19 C20 Fe1 -59.3(2)
C14 Fe1 C20 C21 106.9(2)
C13 Fe1 C20 C21 150.35(18)
C12 Fe1 C20 C21 -175.3(2)
C17 Fe1 C20 C21 -37.74(18)
C16 Fe1 C20 C21 42.7(7)
C15 Fe1 C20 C21 67.8(2)
C18 Fe1 C20 C21 -82.0(2)
C19 Fe1 C20 C21 -119.6(3)
C14 Fe1 C20 C19 -133.46(19)
C21 Fe1 C20 C19 119.6(3)
C13 Fe1 C20 C19 -90.1(2)
C12 Fe1 C20 C19 -55.7(3)
C17 Fe1 C20 C19 81.9(2)
C16 Fe1 C20 C19 162.3(6)
C15 Fe1 C20 C19 -172.58(18)
C18 Fe1 C20 C19 37.61(18)
C19 C20 C21 C17 0.3(3)
Fe1 C20 C21 C17 59.4(2)
C19 C20 C21 Fe1 -59.1(2)
C18 C17 C21 C20 0.0(3)
P2 C17 C21 C20 174.0(2)
Fe1 C17 C21 C20 -59.8(2)
C18 C17 C21 Fe1 59.80(19)
P2 C17 C21 Fe1 -126.2(2)
C14 Fe1 C21 C20 -88.8(2)
C13 Fe1 C21 C20 -53.9(3)
C12 Fe1 C21 C20 164.1(7)
C17 Fe1 C21 C20 119.6(3)
C16 Fe1 C21 C20 -170.17(19)
C15 Fe1 C21 C20 -131.80(19)
C18 Fe1 C21 C20 81.2(2)
C19 Fe1 C21 C20 37.5(2)
C14 Fe1 C21 C17 151.58(18)
C13 Fe1 C21 C17 -173.6(2)
C12 Fe1 C21 C17 44.5(8)
C16 Fe1 C21 C17 70.2(2)
C15 Fe1 C21 C17 108.56(19)
C18 Fe1 C21 C17 -38.43(18)
C19 Fe1 C21 C17 -82.1(2)
C20 Fe1 C21 C17 -119.6(3)
C13 P1 C22 C27 -84.7(3)
C28 P1 C22 C27 20.4(3)
C13 P1 C22 C23 96.5(2)
C28 P1 C22 C23 -158.5(2)
C27 C22 C23 C24 3.0(4)
P1 C22 C23 C24 -178.0(2)
C22 C23 C24 C25 -2.8(5)
C23 C24 C25 C26 0.0(5)
C24 C25 C26 C27 2.4(5)
C23 C22 C27 C26 -0.6(4)
P1 C22 C27 C26 -179.4(2)
C25 C26 C27 C22 -2.1(5)
C13 P1 C28 C33 -166.0(2)
C22 P1 C28 C33 88.4(3)
C13 P1 C28 C29 13.7(3)
C22 P1 C28 C29 -92.0(3)
C33 C28 C29 C30 -1.4(4)
P1 C28 C29 C30 178.9(2)
C28 C29 C30 C31 -0.2(5)
C29 C30 C31 C32 1.0(5)
C30 C31 C32 C33 -0.1(5)
C31 C32 C33 C28 -1.6(5)
C29 C28 C33 C32 2.4(4)
P1 C28 C33 C32 -178.0(2)
C17 P2 C34 C35 29.1(3)
C40 P2 C34 C35 135.2(2)
C17 P2 C34 C39 -155.2(2)
C40 P2 C34 C39 -49.2(3)
C39 C34 C35 C36 0.9(4)
P2 C34 C35 C36 176.6(2)
C34 C35 C36 C37 0.6(5)
C35 C36 C37 C38 -1.3(5)
C36 C37 C38 C39 0.5(5)
C37 C38 C39 C34 1.0(5)
C35 C34 C39 C38 -1.7(5)
P2 C34 C39 C38 -177.5(2)
C17 P2 C40 C45 68.7(3)
C34 P2 C40 C45 -32.9(3)
C17 P2 C40 C41 -114.5(2)
C34 P2 C40 C41 144.0(2)
C45 C40 C41 C42 -0.5(4)
P2 C40 C41 C42 -177.5(2)
C40 C41 C42 C43 0.1(5)
C41 C42 C43 C44 0.1(5)
C42 C43 C44 C45 0.1(5)
C41 C40 C45 C44 0.7(4)
P2 C40 C45 C44 177.5(2)
C43 C44 C45 C40 -0.5(5)
